data_7155942
loop_
_publ_author_name
'Liu, Rai-Shung'
'Sharma, Pankaj'
'Jadhav, Prakash Daulat'
'Skaria, Manisha'

_publ_section_title
;
 Stereoselective annulation between an allene, an alkene, and two
 nitrosoarenes to access bis(isoxazoliodine) derivatives
;
_journal_name_full 'Org. Biomol. Chem.'
_journal_paper_doi 10.1039/C7OB02087B
_journal_year 2017
_chemical_formula_sum 'C24 H22 N2 O2'
_chemical_formula_weight 370.43
_space_group_crystal_system monoclinic
_space_group_IT_number 14
_space_group_name_Hall '-P 2yn'
_space_group_name_H-M_alt 'P 1 21/n 1'
_symmetry_space_group_name_Hall '-P 2yn'
_symmetry_space_group_name_H-M 'P 1 21/n 1'
_atom_sites_solution_hydrogens mixed
_audit_creation_method SHELXL-2014/6
_audit_update_record
;
2017-03-30 deposited with the CCDC.
2017-10-25 downloaded from the CCDC.
;
_cell_angle_alpha 90
_cell_angle_beta 106.653(4)
_cell_angle_gamma 90
_cell_formula_units_Z 4
_cell_length_a 13.7372(10)
_cell_length_b 7.3706(5)
_cell_length_c 19.7024(14)
_cell_measurement_reflns_used 2578
_cell_measurement_temperature 100(2)
_cell_measurement_theta_max 24.1276
_cell_measurement_theta_min 2.9669
_cell_volume 1911.2(2)
_computing_cell_refinement 'SAINT V8.34A (Bruker AXS Inc., 2013)'
_computing_data_collection 'Bruker APEX2'
_computing_data_reduction 'SAINT V8.34A (Bruker AXS Inc., 2013)'
_computing_molecular_graphics 'Bruker SHELXTL'
_computing_publication_material 'Bruker SHELXTL'
_computing_structure_refinement 'SHELXL-2014/6 (Sheldrick, 2014)'
_computing_structure_solution 'SHELXS-97 (Sheldrick 2008)'
_diffrn_ambient_temperature 100(2)
_diffrn_detector_area_resol_mean 8.3333
_diffrn_measured_fraction_theta_full 0.984
_diffrn_measured_fraction_theta_max 0.977
_diffrn_measurement_device_type 'Bruker APEX-II CCD'
_diffrn_measurement_method '\f and \w scans'
_diffrn_radiation_type MoK\a
_diffrn_radiation_wavelength 0.71073
_diffrn_reflns_av_R_equivalents 0.0475
_diffrn_reflns_av_unetI/netI 0.0642
_diffrn_reflns_Laue_measured_fraction_full 0.984
_diffrn_reflns_Laue_measured_fraction_max 0.977
_diffrn_reflns_limit_h_max 17
_diffrn_reflns_limit_h_min -17
_diffrn_reflns_limit_k_max 8
_diffrn_reflns_limit_k_min -8
_diffrn_reflns_limit_l_max 24
_diffrn_reflns_limit_l_min -24
_diffrn_reflns_number 11858
_diffrn_reflns_point_group_measured_fraction_full 0.984
_diffrn_reflns_point_group_measured_fraction_max 0.977
_diffrn_reflns_theta_full 25.242
_diffrn_reflns_theta_max 26.397
_diffrn_reflns_theta_min 1.613
_exptl_absorpt_coefficient_mu 0.082
_exptl_absorpt_correction_T_max 0.9485
_exptl_absorpt_correction_T_min 0.8028
_exptl_absorpt_correction_type multi-scan
_exptl_absorpt_process_details 'SADABS V2014/4 (Bruker AXS Inc.)'
_exptl_crystal_colour 'Pale Orange'
_exptl_crystal_density_diffrn 1.287
_exptl_crystal_density_meas ?
_exptl_crystal_density_method 'not measured'
_exptl_crystal_description Tabullar
_exptl_crystal_F_000 784
_exptl_crystal_size_max 0.15
_exptl_crystal_size_mid 0.04
_exptl_crystal_size_min 0.01
_refine_diff_density_max 0.714
_refine_diff_density_min -0.774
_refine_diff_density_rms 0.177
_refine_ls_extinction_method none
_refine_ls_goodness_of_fit_ref 1.086
_refine_ls_hydrogen_treatment constr
_refine_ls_matrix_type full
_refine_ls_number_parameters 258
_refine_ls_number_reflns 3834
_refine_ls_number_restraints 0
_refine_ls_restrained_S_all 1.086
_refine_ls_R_factor_all 0.1143
_refine_ls_R_factor_gt 0.0607
_refine_ls_shift/su_max 0.000
_refine_ls_shift/su_mean 0.000
_refine_ls_structure_factor_coef Fsqd
_refine_ls_weighting_details 'w=1/[\s^2^(Fo^2^)+(0.0988P)^2^+0.7874P] where P=(Fo^2^+2Fc^2^)/3'
_refine_ls_weighting_scheme calc
_refine_ls_wR_factor_gt 0.1533
_refine_ls_wR_factor_ref 0.1968
_reflns_Friedel_coverage 0.000
_reflns_number_gt 2468
_reflns_number_total 3834
_reflns_threshold_expression 'I > 2\s(I)'
_cod_data_source_file c7ob02087b2.cif
_cod_data_source_block 160816LT_0m_a
_cod_depositor_comments
;
The following automatic conversions were performed:

'_exptl_crystal_density_meas' value 'not measured' was changed to '?'
- the value is perceived as not measured.

Automatic conversion script
Id: cif_fix_values 4973 2017-02-22 13:04:09Z antanas 
;
_cod_database_code 7155942
_shelx_space_group_comment
;
The symmetry employed for this shelxl refinement is uniquely defined
by the following loop, which should always be used as a source of
symmetry information in preference to the above space-group names.
They are only intended as comments.
;
_shelxl_version_number 2014/6

loop_
_space_group_symop_operation_xyz
'x, y, z'
'-x+1/2, y+1/2, -z+1/2'
'-x, -y, -z'
'x-1/2, -y-1/2, z-1/2'

loop_
_atom_site_label
_atom_site_type_symbol
_atom_site_fract_x
_atom_site_fract_y
_atom_site_fract_z
_atom_site_U_iso_or_equiv
_atom_site_adp_type
_atom_site_occupancy
_atom_site_site_symmetry_order
_atom_site_calc_flag
_atom_site_refinement_flags_posn
_atom_site_refinement_flags_adp
_atom_site_refinement_flags_occupancy
_atom_site_disorder_assembly
_atom_site_disorder_group
N1 N 0.4388(2) 0.5212(4) 0.77715(13) 0.0326(7) Uani 1 1 d . . . . .
N2 N 0.39940(16) 0.8542(3) 0.65928(12) 0.0204(5) Uani 1 1 d . . . . .
O1 O 0.4180(5) 0.3497(8) 0.7816(3) 0.0244(7) Uani 0.306(3) 1 d . . P A 1
O1' O 0.5023(2) 0.3422(4) 0.79736(15) 0.0244(7) Uani 0.694(3) 1 d . . P A 2
O2 O 0.50299(13) 0.8259(3) 0.65381(10) 0.0254(5) Uani 1 1 d . . . . .
C1 C 0.4731(3) 0.2493(5) 0.73805(19) 0.0410(9) Uani 1 1 d . . . A 1
H1A H 0.4381 0.1362 0.7196 0.049 Uiso 1 1 d . U . B 1
H1B H 0.5412 0.2164 0.7657 0.049 Uiso 1 1 d . U . C 1
C2 C 0.4746(2) 0.3769(4) 0.67833(15) 0.0229(6) Uani 1 1 d . . . . .
H2 H 0.4214 0.3437 0.6337 0.028 Uiso 1 1 calc R U . A 1
C3 C 0.5773(2) 0.4002(4) 0.66567(15) 0.0249(7) Uani 1 1 d . . . . .
C4 C 0.6320(2) 0.2694(5) 0.64053(16) 0.0347(8) Uani 1 1 d . . . . .
H4 H 0.6045 0.1520 0.6274 0.042 Uiso 1 1 calc R U . . .
C5 C 0.7275(3) 0.3155(6) 0.63533(18) 0.0435(10) Uani 1 1 d . . . . .
H5 H 0.7657 0.2288 0.6181 0.052 Uiso 1 1 calc R U . . .
C6 C 0.7679(2) 0.4866(6) 0.65494(17) 0.0398(9) Uani 1 1 d . . . . .
H6 H 0.8337 0.5149 0.6514 0.048 Uiso 1 1 calc R U . . .
C7 C 0.7135(2) 0.6170(5) 0.67970(15) 0.0320(8) Uani 1 1 d . . . . .
H7 H 0.7416 0.7337 0.6937 0.038 Uiso 1 1 calc R U . . .
C8 C 0.6167(2) 0.5718(4) 0.68337(14) 0.0231(7) Uani 1 1 d . . . . .
C9 C 0.54397(19) 0.6899(4) 0.70697(15) 0.0209(6) Uani 1 1 d . . . . .
H9 H 0.5756 0.7444 0.7547 0.025 Uiso 1 1 calc R U . . .
C10 C 0.45253(19) 0.5648(4) 0.70634(14) 0.0191(6) Uani 1 1 d . . . . .
C11 C 0.3619(2) 0.6643(4) 0.65535(16) 0.0236(7) Uani 1 1 d . . . . .
H11 H 0.3527 0.6175 0.6063 0.028 Uiso 1 1 calc R U . . .
C12 C 0.2612(2) 0.6495(5) 0.6727(2) 0.0476(10) Uani 1 1 d . . . . .
H12A H 0.2676 0.7056 0.7189 0.071 Uiso 1 1 calc R U . . .
H12B H 0.2429 0.5214 0.6742 0.071 Uiso 1 1 calc R U . . .
H12C H 0.2082 0.7121 0.6362 0.071 Uiso 1 1 calc R U . . .
C13 C 0.4796(2) 0.6346(4) 0.83688(14) 0.0207(6) Uani 1 1 d . . . . .
C14 C 0.4591(2) 0.8198(4) 0.83216(15) 0.0204(6) Uani 1 1 d . . . . .
H14 H 0.4181 0.8701 0.7890 0.024 Uiso 1 1 calc R U . . .
C15 C 0.4985(2) 0.9309(4) 0.89024(15) 0.0240(7) Uani 1 1 d . . . . .
H15 H 0.4854 1.0576 0.8863 0.029 Uiso 1 1 calc R U . . .
C16 C 0.5566(2) 0.8594(5) 0.95381(16) 0.0292(7) Uani 1 1 d . . . . .
H16 H 0.5841 0.9363 0.9934 0.035 Uiso 1 1 calc R U . . .
C17 C 0.5743(2) 0.6758(5) 0.95912(16) 0.0326(8) Uani 1 1 d . . . . .
H17 H 0.6132 0.6258 1.0029 0.039 Uiso 1 1 calc R U . . .
C18 C 0.5360(2) 0.5624(4) 0.90150(16) 0.0288(7) Uani 1 1 d . . . . .
H18 H 0.5483 0.4355 0.9061 0.035 Uiso 1 1 calc R U . . .
C19 C 0.34799(19) 0.9721(4) 0.60224(14) 0.0200(6) Uani 1 1 d . . . . .
C20 C 0.3820(2) 1.0035(4) 0.54312(15) 0.0254(7) Uani 1 1 d . . . . .
H20 H 0.4384 0.9377 0.5370 0.030 Uiso 1 1 calc R U . . .
C21 C 0.3335(2) 1.1307(4) 0.49336(16) 0.0299(7) Uani 1 1 d . . . . .
H21 H 0.3570 1.1528 0.4532 0.036 Uiso 1 1 calc R U . . .
C22 C 0.2505(2) 1.2264(4) 0.50161(16) 0.0285(7) Uani 1 1 d . . . . .
H22 H 0.2181 1.3151 0.4677 0.034 Uiso 1 1 calc R U . . .
C23 C 0.2151(2) 1.1923(4) 0.55920(16) 0.0259(7) Uani 1 1 d . . . . .
H23 H 0.1570 1.2547 0.5640 0.031 Uiso 1 1 calc R U . . .
C24 C 0.2640(2) 1.0677(4) 0.61008(15) 0.0232(7) Uani 1 1 d . . . . .
H24 H 0.2404 1.0471 0.6503 0.028 Uiso 1 1 calc R U . . .

loop_
_atom_site_aniso_label
_atom_site_aniso_U_11
_atom_site_aniso_U_22
_atom_site_aniso_U_33
_atom_site_aniso_U_23
_atom_site_aniso_U_13
_atom_site_aniso_U_12
N1 0.0467(16) 0.0253(16) 0.0328(15) -0.0047(12) 0.0228(13) -0.0149(12)
N2 0.0139(11) 0.0224(14) 0.0295(13) 0.0028(10) 0.0138(10) 0.0020(9)
O1 0.0291(14) 0.0134(15) 0.0323(15) 0.0056(11) 0.0112(13) 0.0032(12)
O1' 0.0291(14) 0.0134(15) 0.0323(15) 0.0056(11) 0.0112(13) 0.0032(12)
O2 0.0122(9) 0.0318(13) 0.0361(12) 0.0131(9) 0.0133(8) 0.0039(8)
C1 0.052(2) 0.033(2) 0.048(2) 0.0103(17) 0.0300(18) 0.0161(17)
C2 0.0222(14) 0.0199(16) 0.0308(16) 0.0020(13) 0.0140(12) 0.0020(12)
C3 0.0210(14) 0.0350(19) 0.0217(15) 0.0042(13) 0.0106(12) 0.0075(13)
C4 0.0333(17) 0.043(2) 0.0323(17) 0.0004(15) 0.0160(14) 0.0144(15)
C5 0.0320(18) 0.068(3) 0.0359(19) 0.0073(18) 0.0181(15) 0.0254(18)
C6 0.0196(15) 0.073(3) 0.0322(18) 0.0172(18) 0.0160(14) 0.0144(17)
C7 0.0176(14) 0.050(2) 0.0307(17) 0.0133(15) 0.0104(13) 0.0041(14)
C8 0.0168(13) 0.0342(19) 0.0203(15) 0.0068(13) 0.0085(11) 0.0039(12)
C9 0.0158(13) 0.0246(17) 0.0250(15) 0.0067(12) 0.0103(11) 0.0004(11)
C10 0.0166(13) 0.0196(16) 0.0235(15) -0.0010(12) 0.0098(11) -0.0003(11)
C11 0.0177(14) 0.0185(16) 0.0353(17) 0.0019(13) 0.0087(12) -0.0004(11)
C12 0.0173(16) 0.033(2) 0.095(3) 0.0202(19) 0.0207(17) 0.0009(14)
C13 0.0203(14) 0.0221(16) 0.0244(15) -0.0002(12) 0.0142(12) -0.0022(12)
C14 0.0169(13) 0.0248(17) 0.0240(15) 0.0022(12) 0.0130(11) 0.0030(11)
C15 0.0250(15) 0.0219(17) 0.0333(17) -0.0013(13) 0.0214(13) -0.0033(12)
C16 0.0250(15) 0.038(2) 0.0287(17) -0.0055(14) 0.0149(13) -0.0101(14)
C17 0.0209(15) 0.055(2) 0.0224(16) 0.0039(15) 0.0077(12) 0.0054(14)
C18 0.0331(16) 0.0262(18) 0.0329(17) 0.0070(14) 0.0189(14) 0.0060(13)
C19 0.0182(13) 0.0184(16) 0.0250(15) 0.0002(12) 0.0086(11) 0.0001(11)
C20 0.0245(15) 0.0280(18) 0.0282(16) 0.0031(13) 0.0147(12) 0.0059(13)
C21 0.0293(16) 0.038(2) 0.0264(16) 0.0055(14) 0.0146(13) 0.0051(14)
C22 0.0274(16) 0.0275(19) 0.0303(16) 0.0052(14) 0.0079(13) 0.0048(13)
C23 0.0183(14) 0.0248(17) 0.0360(17) -0.0021(13) 0.0098(13) 0.0040(12)
C24 0.0206(14) 0.0243(17) 0.0283(16) -0.0009(13) 0.0129(12) 0.0004(12)

loop_
_atom_type_symbol
_atom_type_description
_atom_type_scat_dispersion_real
_atom_type_scat_dispersion_imag
_atom_type_scat_source
C C 0.0033 0.0016 'International Tables Vol C Tables 4.2.6.8 and 6.1.1.4'
H H 0.0000 0.0000 'International Tables Vol C Tables 4.2.6.8 and 6.1.1.4'
N N 0.0061 0.0033 'International Tables Vol C Tables 4.2.6.8 and 6.1.1.4'
O O 0.0106 0.0060 'International Tables Vol C Tables 4.2.6.8 and 6.1.1.4'

loop_
_geom_angle_atom_site_label_1
_geom_angle_atom_site_label_2
_geom_angle_atom_site_label_3
_geom_angle
O1 N1 C13 123.8(4)
O1 N1 C10 111.1(3)
C13 N1 C10 121.4(2)
C13 N1 O1' 103.0(2)
C10 N1 O1' 102.0(2)
C19 N2 O2 107.30(18)
C19 N2 C11 116.4(2)
O2 N2 C11 100.99(19)
N1 O1 C1 106.5(5)
C9 O2 N2 103.27(17)
O1 C1 C2 105.2(3)
O1 C1 H1A 111.1
C2 C1 H1A 110.8
O1 C1 H1B 111.6
C2 C1 H1B 111.6
H1A C1 H1B 106.7
C1 C2 C3 114.9(2)
C1 C2 C10 103.4(2)
C3 C2 C10 104.1(2)
C1 C2 H2 111.3
C3 C2 H2 111.3
C10 C2 H2 111.3
C8 C3 C4 120.7(3)
C8 C3 C2 112.3(2)
C4 C3 C2 127.1(3)
C5 C4 C3 118.2(3)
C5 C4 H4 120.9
C3 C4 H4 120.9
C4 C5 C6 120.9(3)
C4 C5 H5 119.5
C6 C5 H5 119.5
C5 C6 C7 121.0(3)
C5 C6 H6 119.5
C7 C6 H6 119.5
C6 C7 C8 118.0(3)
C6 C7 H7 121.0
C8 C7 H7 121.0
C3 C8 C7 121.1(3)
C3 C8 C9 111.3(2)
C7 C8 C9 127.5(3)
O2 C9 C8 109.6(2)
O2 C9 C10 105.1(2)
C8 C9 C10 105.2(2)
O2 C9 H9 112.2
C8 C9 H9 112.2
C10 C9 H9 112.2
N1 C10 C11 114.5(2)
N1 C10 C2 103.3(2)
C11 C10 C2 113.3(2)
N1 C10 C9 115.9(2)
C11 C10 C9 102.9(2)
C2 C10 C9 107.0(2)
N2 C11 C12 112.3(2)
N2 C11 C10 102.2(2)
C12 C11 C10 115.8(2)
N2 C11 H11 108.7
C12 C11 H11 108.7
C10 C11 H11 108.7
C11 C12 H12A 109.5
C11 C12 H12B 109.5
H12A C12 H12B 109.5
C11 C12 H12C 109.5
H12A C12 H12C 109.5
H12B C12 H12C 109.5
C14 C13 C18 119.0(3)
C14 C13 N1 119.8(3)
C18 C13 N1 121.1(3)
C15 C14 C13 120.1(3)
C15 C14 H14 119.9
C13 C14 H14 119.9
C16 C15 C14 120.7(3)
C16 C15 H15 119.7
C14 C15 H15 119.7
C17 C16 C15 119.2(3)
C17 C16 H16 120.4
C15 C16 H16 120.4
C16 C17 C18 121.0(3)
C16 C17 H17 119.5
C18 C17 H17 119.5
C17 C18 C13 119.9(3)
C17 C18 H18 120.0
C13 C18 H18 120.0
C20 C19 C24 119.6(3)
C20 C19 N2 123.2(2)
C24 C19 N2 117.1(2)
C21 C20 C19 119.8(3)
C21 C20 H20 120.1
C19 C20 H20 120.1
C20 C21 C22 120.4(3)
C20 C21 H21 119.8
C22 C21 H21 119.8
C23 C22 C21 119.9(3)
C23 C22 H22 120.1
C21 C22 H22 120.1
C22 C23 C24 120.4(3)
C22 C23 H23 119.8
C24 C23 H23 119.8
C23 C24 C19 119.9(3)
C23 C24 H24 120.0
C19 C24 H24 120.0

loop_
_geom_bond_atom_site_label_1
_geom_bond_atom_site_label_2
_geom_bond_distance
N1 O1 1.305(7)
N1 C13 1.421(4)
N1 C10 1.496(4)
N1 O1' 1.569(4)
N2 C19 1.436(4)
N2 O2 1.472(3)
N2 C11 1.486(4)
O1 C1 1.493(7)
O2 C9 1.442(3)
C1 C2 1.511(4)
C1 H1A 0.9789
C1 H1B 0.9686
C2 C3 1.512(4)
C2 C10 1.552(4)
C2 H2 1.0000
C3 C8 1.381(4)
C3 C4 1.398(4)
C4 C5 1.387(5)
C4 H4 0.9500
C5 C6 1.387(5)
C5 H5 0.9500
C6 C7 1.389(5)
C6 H6 0.9500
C7 C8 1.394(4)
C7 H7 0.9500
C8 C9 1.496(4)
C9 C10 1.556(4)
C9 H9 1.0000
C10 C11 1.543(4)
C11 C12 1.521(4)
C11 H11 1.0000
C12 H12A 0.9800
C12 H12B 0.9800
C12 H12C 0.9800
C13 C14 1.392(4)
C13 C18 1.393(4)
C14 C15 1.385(4)
C14 H14 0.9500
C15 C16 1.382(4)
C15 H15 0.9500
C16 C17 1.373(5)
C16 H16 0.9500
C17 C18 1.386(4)
C17 H17 0.9500
C18 H18 0.9500
C19 C20 1.393(4)
C19 C24 1.398(4)
C20 C21 1.382(4)
C20 H20 0.9500
C21 C22 1.390(4)
C21 H21 0.9500
C22 C23 1.379(4)
C22 H22 0.9500
C23 C24 1.383(4)
C23 H23 0.9500
C24 H24 0.9500
